data_4321950
loop_
_publ_author_name
'Terrance Y. H. Wong'
'Steven J. Rettig'
'Brian R. James'

_publ_contact_author_address
;
University of British Columbia
Department of Chemistry
2036 Main Mall
Vancouver, BC Canada
V6T 1Z1
;
_publ_contact_author_email xtal@xray5.chem.ubc.ca
_publ_contact_author_fax 604-822-2847
_publ_contact_author_name 'Steve Rettig (for crystallography)'
_publ_contact_author_phone 604-822-4865
_publ_section_title
;
 Kinetic and Mechanistic Aspects of Sulfur Recovery from
 Pd~2~I~2~(\m-S)(\m-dpm)~2~ Using I2 and Structures of Pd(II) Complexes
 with the Chelated Monosulfide of dpm
;
_journal_name_full 'Inorganic Chemistry'
_journal_page_first 2143
_journal_page_last 2149
_journal_paper_doi 10.1021/ic981039w
_journal_volume 38
_journal_year 1999
_chemical_formula_sum 'C25.5 H23 Cl I2 P2 Pd S'
_chemical_formula_weight 819.13
_space_group_IT_number 14
_symmetry_cell_setting monoclinic
_symmetry_Int_Tables_number 14
_symmetry_space_group_name_Hall '-P 2yn'
_symmetry_space_group_name_H-M 'P 1 21/n 1'
_audit_creation_date 1998-09-14
_audit_creation_method 'by teXsan v1.8'
_audit_update_record
;
Passed IUCR construction tests: 1998-09-14
;
_cell_angle_alpha 90
_cell_angle_beta 91.603(15)
_cell_angle_gamma 90
_cell_formula_units_Z 4
_cell_length_a 9.378(2)
_cell_length_b 14.231(3)
_cell_length_c 21.049(2)
_cell_measurement_reflns_used 25
_cell_measurement_temperature 294.2
_cell_measurement_theta_max 12.4
_cell_measurement_theta_min 7.1
_cell_volume 2808.1(9)
_computing_cell_refinement 'MSC/AFC Diffractometer Control'
_computing_data_collection 'MSC/AFC Diffractometer Control'
_computing_data_reduction 'teXsan (MSC, 1992-1997)'
_computing_publication_material 'teXsan (MSC, 1992-1997)'
_computing_structure_refinement 'teXsan (MSC, 1992-1997)'
_computing_structure_solution
;
SIR92 (Altomare, et. al. 1993)
;
_diffrn_ambient_temperature 294.2
_diffrn_measurement_device_type 'Rigaku AFC6S'
_diffrn_measurement_method \w-2\q
_diffrn_orient_matrix_UB_11 -0.03413
_diffrn_orient_matrix_UB_12 0.00726
_diffrn_orient_matrix_UB_13 -0.04517
_diffrn_orient_matrix_UB_21 -0.09374
_diffrn_orient_matrix_UB_22 0.02384
_diffrn_orient_matrix_UB_23 0.01478
_diffrn_orient_matrix_UB_31 0.03778
_diffrn_orient_matrix_UB_32 0.06570
_diffrn_orient_matrix_UB_33 -0.00037
_diffrn_radiation_detector 'scintillation counter'
_diffrn_radiation_monochromator graphite
_diffrn_radiation_source 'X-ray tube'
_diffrn_radiation_type 'Mo K\a'
_diffrn_radiation_wavelength 0.7107
_diffrn_reflns_av_R_equivalents 0.05514
_diffrn_reflns_limit_h_max 12
_diffrn_reflns_limit_h_min 0
_diffrn_reflns_limit_k_max 18
_diffrn_reflns_limit_k_min 0
_diffrn_reflns_limit_l_max 27
_diffrn_reflns_limit_l_min -27
_diffrn_reflns_number 7107
_diffrn_reflns_reduction_process 'Lp corrections applied'
_diffrn_reflns_theta_max 27.50
_diffrn_reflns_theta_min 1.73
_diffrn_standards_decay_% -0.08
_diffrn_standards_interval_count 200
_diffrn_standards_number 3
_exptl_absorpt_coefficient_mu 3.157
_exptl_absorpt_correction_T_max 1.000
_exptl_absorpt_correction_T_min 0.529
_exptl_absorpt_correction_type psi-scan
_exptl_absorpt_process_details
;
(North,Phillips & Matthews, 1968)
;
_exptl_crystal_colour brown
_exptl_crystal_density_diffrn 1.937
_exptl_crystal_density_meas ?
_exptl_crystal_description plate
_exptl_crystal_F_000 1564.00
_exptl_crystal_size_max 0.30
_exptl_crystal_size_mid 0.20
_exptl_crystal_size_min 0.05
_refine_diff_density_max 0.51
_refine_diff_density_min -0.50
_refine_ls_extinction_method none
_refine_ls_goodness_of_fit_ref 1.320
_refine_ls_hydrogen_treatment noref
_refine_ls_matrix_type full
_refine_ls_number_constraints 0
_refine_ls_number_parameters 301
_refine_ls_number_reflns 2465
_refine_ls_number_restraints 0
_refine_ls_R_factor_gt 0.0350
_refine_ls_shift/su_max 0.0050
_refine_ls_shift/su_mean 0.0000
_refine_ls_structure_factor_coef F
_refine_ls_weighting_details 'w = 1/[\s^2^(Fo)]'
_refine_ls_weighting_scheme sigma
_refine_ls_wR_factor_ref 0.0280
_reflns_number_gt 2465
_reflns_number_total 6709
_reflns_threshold_expression I>3\s(I)
_cod_data_source_file ic981039w_1.cif
_cod_data_source_block compound_5c
_cod_depositor_comments
;
The following automatic conversions were performed:

'_exptl_crystal_density_meas' value 'not measured' was changed to '?'
- the value is perceived as not measured.

Automatic conversion script
Id: cif_fix_values 3008 2015-01-20 13:52:24Z robertas 
;
_cod_original_sg_symbol_H-M 'P 21/n '
_cod_original_formula_sum 'C25.50 H23 Cl I2 P2 Pd S '
_cod_database_code 4321950

loop_
_symmetry_equiv_pos_as_xyz
'   +x,   +y,   +z'
1/2-x,1/2+y,1/2-z
'   -x,   -y,   -z'
1/2+x,1/2-y,1/2+z

loop_
_atom_site_label
_atom_site_fract_x
_atom_site_fract_y
_atom_site_fract_z
_atom_site_U_iso_or_equiv
_atom_site_occupancy
_atom_site_refinement_flags
_atom_site_adp_type
_atom_site_calc_flag
_atom_site_calc_attached_atom
I(1) -0.17339(7) -0.10480(5) 0.25511(3) 0.0581(2) 1.000 . Uani d ?
I(2) 0.00641(7) -0.01346(5) 0.40701(3) 0.0635(2) 1.000 . Uani d ?
Pd(1) -0.02793(7) 0.04611(5) 0.29079(3) 0.0358(2) 1.000 . Uani d ?
Cl(1) 0.450(2) 0.4007(9) 0.4752(6) 0.118(4) 0.460 . Uani d ?
Cl(2) 0.496(2) 0.413(2) 0.4951(9) 0.116(8) 0.320 . Uiso d ?
Cl(3) 0.359(2) 0.442(2) 0.4981(10) 0.117(7) 0.220 . Uiso d ?
S(1) -0.0686(2) 0.1006(2) 0.18743(10) 0.0448(7) 1.000 . Uani d ?
P(1) 0.1029(2) 0.17167(15) 0.31993(10) 0.0329(7) 1.000 . Uani d ?
P(2) 0.0895(2) 0.1945(2) 0.17970(11) 0.0333(7) 1.000 . Uani d ?
C(1) 0.0976(8) 0.2589(5) 0.2541(4) 0.030(2) 1.000 . Uani d ?
C(2) 0.0415(9) 0.2393(6) 0.3870(4) 0.032(3) 1.000 . Uani d ?
C(3) -0.0907(9) 0.2843(7) 0.3822(4) 0.044(3) 1.000 . Uani d ?
C(4) -0.1421(9) 0.3337(7) 0.4311(5) 0.056(4) 1.000 . Uani d ?
C(5) -0.0662(11) 0.3411(7) 0.4870(5) 0.060(4) 1.000 . Uani d ?
C(6) 0.0641(11) 0.2963(8) 0.4934(4) 0.071(4) 1.000 . Uani d ?
C(7) 0.1176(10) 0.2457(7) 0.4435(4) 0.057(3) 1.000 . Uani d ?
C(8) 0.2911(8) 0.1491(6) 0.3320(4) 0.034(3) 1.000 . Uani d ?
C(9) 0.3440(9) 0.0598(7) 0.3250(4) 0.043(3) 1.000 . Uani d ?
C(10) 0.4899(10) 0.0422(7) 0.3313(4) 0.057(3) 1.000 . Uani d ?
C(11) 0.5820(10) 0.1147(9) 0.3441(5) 0.067(4) 1.000 . Uani d ?
C(12) 0.5312(10) 0.2041(8) 0.3529(5) 0.062(4) 1.000 . Uani d ?
C(13) 0.3854(9) 0.2225(6) 0.3464(4) 0.042(3) 1.000 . Uani d ?
C(14) 0.0496(8) 0.2725(6) 0.1143(4) 0.032(3) 1.000 . Uani d ?
C(15) -0.0881(9) 0.3025(6) 0.1050(4) 0.043(3) 1.000 . Uani d ?
C(16) -0.1245(10) 0.3597(7) 0.0539(5) 0.055(3) 1.000 . Uani d ?
C(17) -0.0229(12) 0.3837(7) 0.0104(4) 0.057(4) 1.000 . Uani d ?
C(18) 0.1160(11) 0.3552(7) 0.0198(5) 0.061(4) 1.000 . Uani d ?
C(19) 0.1536(9) 0.2982(7) 0.0716(4) 0.052(3) 1.000 . Uani d ?
C(20) 0.2614(8) 0.1411(6) 0.1694(4) 0.033(3) 1.000 . Uani d ?
C(21) 0.2693(9) 0.0487(7) 0.1513(4) 0.043(3) 1.000 . Uani d ?
C(22) 0.4005(12) 0.0070(7) 0.1426(5) 0.064(4) 1.000 . Uani d ?
C(23) 0.5237(10) 0.0569(8) 0.1538(5) 0.054(3) 1.000 . Uani d ?
C(24) 0.5169(9) 0.1484(7) 0.1709(4) 0.049(3) 1.000 . Uani d ?
C(25) 0.3870(9) 0.1916(6) 0.1787(4) 0.040(3) 1.000 . Uani d ?
C(26) 0.573(4) 0.503(3) 0.482(2) 0.148(12) 0.500 . Uiso d ?
H(1) 0.0132 0.2990 0.2574 0.036 1.000 . Uiso c ?
H(2) 0.1837 0.2979 0.2562 0.036 1.000 . Uiso c ?
H(3) -0.1472 0.2798 0.3424 0.053 1.000 . Uiso c ?
H(4) -0.2351 0.3648 0.4264 0.067 1.000 . Uiso c ?
H(5) -0.1036 0.3777 0.5223 0.072 1.000 . Uiso c ?
H(6) 0.1188 0.3005 0.5336 0.086 1.000 . Uiso c ?
H(7) 0.2103 0.2143 0.4484 0.069 1.000 . Uiso c ?
H(8) 0.2783 0.0078 0.3155 0.051 1.000 . Uiso c ?
H(9) 0.5263 -0.0218 0.3264 0.068 1.000 . Uiso c ?
H(10) 0.6849 0.1027 0.3472 0.080 1.000 . Uiso c ?
H(11) 0.5976 0.2552 0.3637 0.075 1.000 . Uiso c ?
H(12) 0.3494 0.2865 0.3520 0.051 1.000 . Uiso c ?
H(13) -0.1614 0.2833 0.1346 0.052 1.000 . Uiso c ?
H(14) -0.2223 0.3832 0.0486 0.066 1.000 . Uiso c ?
H(15) -0.0500 0.4210 -0.0271 0.068 1.000 . Uiso c ?
H(16) 0.1888 0.3750 -0.0098 0.074 1.000 . Uiso c ?
H(17) 0.2521 0.2765 0.0779 0.062 1.000 . Uiso c ?
H(18) 0.1816 0.0122 0.1444 0.051 1.000 . Uiso c ?
H(19) 0.4054 -0.0584 0.1284 0.076 1.000 . Uiso c ?
H(20) 0.6165 0.0263 0.1493 0.064 1.000 . Uiso c ?
H(21) 0.6051 0.1844 0.1778 0.059 1.000 . Uiso c ?
H(22) 0.3832 0.2580 0.1909 0.048 1.000 . Uiso c ?

loop_
_atom_site_aniso_label
_atom_site_aniso_U_11
_atom_site_aniso_U_22
_atom_site_aniso_U_33
_atom_site_aniso_U_12
_atom_site_aniso_U_13
_atom_site_aniso_U_23
I(1) 0.0663(5) 0.0436(4) 0.0641(5) -0.0149(4) -0.0014(4) -0.0056(4)
I(2) 0.0735(5) 0.0708(5) 0.0457(4) -0.0153(4) -0.0058(4) 0.0223(4)
Pd(1) 0.0355(4) 0.0369(4) 0.0349(4) -0.0024(4) 0.0012(3) 0.0014(4)
Cl(1) 0.121(10) 0.105(8) 0.125(9) -0.001(7) -0.032(8) -0.006(7)
S(1) 0.0405(14) 0.058(2) 0.0362(14) -0.0142(13) -0.0011(11) 0.0042(14)
P(1) 0.0328(13) 0.0367(14) 0.0290(14) 0.0009(11) -0.0008(11) 0.0004(12)
P(2) 0.0326(13) 0.0377(14) 0.0295(13) -0.0015(11) -0.0004(11) -0.0001(12)
C(1) 0.040(5) 0.025(5) 0.026(5) 0.004(4) 0.006(4) 0.003(4)
C(2) 0.037(5) 0.039(6) 0.022(5) -0.005(4) 0.006(4) 0.003(4)
C(3) 0.035(6) 0.060(7) 0.038(6) 0.001(5) 0.000(4) -0.006(5)
C(4) 0.043(6) 0.071(8) 0.054(7) 0.003(6) 0.006(6) -0.009(6)
C(5) 0.067(7) 0.063(8) 0.051(7) 0.009(6) 0.025(6) -0.013(6)
C(6) 0.080(8) 0.107(10) 0.026(6) 0.004(7) -0.014(6) -0.012(6)
C(7) 0.060(7) 0.081(8) 0.029(6) 0.017(6) -0.005(5) -0.013(6)
C(8) 0.022(5) 0.044(6) 0.036(6) -0.002(4) -0.003(4) 0.002(5)
C(9) 0.047(6) 0.050(6) 0.031(5) -0.003(5) -0.008(4) -0.004(5)
C(10) 0.052(7) 0.063(7) 0.055(7) 0.026(6) -0.008(5) 0.001(6)
C(11) 0.042(7) 0.095(10) 0.064(8) 0.013(7) 0.008(6) 0.007(8)
C(12) 0.043(7) 0.081(9) 0.063(7) -0.024(6) 0.004(6) 0.005(7)
C(13) 0.034(6) 0.048(6) 0.045(6) -0.005(5) 0.000(5) 0.006(5)
C(14) 0.036(5) 0.037(5) 0.022(5) 0.006(4) 0.004(4) 0.004(4)
C(15) 0.047(6) 0.050(6) 0.032(6) 0.010(5) 0.000(5) -0.004(5)
C(16) 0.057(7) 0.054(7) 0.053(7) 0.023(6) -0.007(6) -0.007(6)
C(17) 0.084(8) 0.047(7) 0.037(6) 0.012(6) -0.019(6) 0.000(5)
C(18) 0.072(8) 0.070(8) 0.043(7) -0.010(6) 0.012(6) 0.015(6)
C(19) 0.053(6) 0.060(7) 0.044(6) 0.001(5) 0.009(5) 0.016(6)
C(20) 0.031(5) 0.037(6) 0.032(5) 0.005(4) 0.007(4) -0.001(5)
C(21) 0.052(6) 0.039(6) 0.038(5) -0.005(5) 0.005(5) -0.003(5)
C(22) 0.078(8) 0.043(7) 0.070(8) 0.022(6) 0.005(6) -0.011(6)
C(23) 0.040(6) 0.068(8) 0.053(7) 0.022(6) 0.006(5) -0.002(6)
C(24) 0.040(6) 0.057(7) 0.051(7) -0.004(5) 0.007(5) -0.002(6)
C(25) 0.043(6) 0.033(5) 0.046(6) -0.001(5) 0.008(5) -0.009(5)

loop_
_atom_type_symbol
_atom_type_oxidation_number
_atom_type_number_in_cell
_atom_type_scat_dispersion_real
_atom_type_scat_dispersion_imag
_atom_type_scat_source
C 0 102 0.002 0.002
;International Tables for Crystallography
(1992, Vol. C, Tables 4.2.6.8 and 6.1.1.1)
;
H 0 92 0.000 0.000
;International Tables for Crystallography
(1992, Vol. C, Table 6.1.1.2)
;
Cl 0 4 0.132 0.159
;International Tables for Crystallography
(1992, Vol. C, Tables 4.2.6.8 and 6.1.1.1)
;
I 0 8 -0.726 1.812
;International Tables for Crystallography
(1992, Vol. C, Tables 4.2.6.8 and 6.1.1.1)
;
P 0 8 0.090 0.095
;International Tables for Crystallography
(1992, Vol. C, Tables 4.2.6.8 and 6.1.1.1)
;
Pd 0 4 -1.177 1.007
;International Tables for Crystallography
(1992, Vol. C, Tables 4.2.6.8 and 6.1.1.1)
;
S 0 4 0.110 0.124
;International Tables for Crystallography
(1992, Vol. C, Tables 4.2.6.8 and 6.1.1.1)
;

loop_
_geom_angle_atom_site_label_1
_geom_angle_atom_site_label_2
_geom_angle_atom_site_label_3
_geom_angle
_geom_angle_site_symmetry_1
_geom_angle_site_symmetry_2
_geom_angle_site_symmetry_3
_geom_angle_publ_flag
I(1) Pd(1) I(2) 92.97(3) . . . yes
I(1) Pd(1) S(1) 86.28(6) . . . yes
I(1) Pd(1) P(1) 177.90(7) . . . yes
I(2) Pd(1) S(1) 177.64(6) . . . yes
I(2) Pd(1) P(1) 87.14(6) . . . yes
S(1) Pd(1) P(1) 93.69(8) . . . yes
Pd(1) S(1) P(2) 101.26(11) . . . yes
Pd(1) P(1) C(1) 109.0(3) . . . yes
Pd(1) P(1) C(2) 116.9(3) . . . yes
Pd(1) P(1) C(8) 115.0(3) . . . yes
C(1) P(1) C(2) 102.9(4) . . . yes
C(1) P(1) C(8) 103.3(4) . . . yes
C(2) P(1) C(8) 108.3(4) . . . yes
S(1) P(2) C(1) 106.3(3) . . . yes
S(1) P(2) C(14) 109.6(3) . . . yes
S(1) P(2) C(20) 113.2(3) . . . yes
C(1) P(2) C(14) 110.6(4) . . . yes
C(1) P(2) C(20) 107.5(4) . . . yes
C(14) P(2) C(20) 109.6(4) . . . yes
P(1) C(1) P(2) 107.8(4) . . . yes
P(1) C(1) H(1) 109.9 . . . no
P(1) C(1) H(2) 109.9 . . . no
P(2) C(1) H(1) 109.9 . . . no
P(2) C(1) H(2) 109.9 . . . no
H(1) C(1) H(2) 109.5 . . . no
P(1) C(2) C(3) 119.1(6) . . . yes
P(1) C(2) C(7) 122.7(7) . . . yes
C(3) C(2) C(7) 118.1(8) . . . yes
C(2) C(3) C(4) 121.3(8) . . . yes
C(2) C(3) H(3) 119.4 . . . no
C(4) C(3) H(3) 119.4 . . . no
C(3) C(4) C(5) 120.7(9) . . . yes
C(3) C(4) H(4) 119.6 . . . no
C(5) C(4) H(4) 119.6 . . . no
C(4) C(5) C(6) 119.2(9) . . . yes
C(4) C(5) H(5) 120.4 . . . no
C(6) C(5) H(5) 120.4 . . . no
C(5) C(6) C(7) 120.5(9) . . . yes
C(5) C(6) H(6) 119.8 . . . no
C(7) C(6) H(6) 119.8 . . . no
C(2) C(7) C(6) 120.2(9) . . . yes
C(2) C(7) H(7) 119.9 . . . no
C(6) C(7) H(7) 119.9 . . . no
P(1) C(8) C(9) 120.3(7) . . . yes
P(1) C(8) C(13) 120.5(7) . . . yes
C(9) C(8) C(13) 119.2(8) . . . yes
C(8) C(9) C(10) 120.8(9) . . . yes
C(8) C(9) H(8) 119.6 . . . no
C(10) C(9) H(8) 119.6 . . . no
C(9) C(10) C(11) 119.8(10) . . . yes
C(9) C(10) H(9) 120.1 . . . no
C(11) C(10) H(9) 120.1 . . . no
C(10) C(11) C(12) 120.4(9) . . . yes
C(10) C(11) H(10) 119.8 . . . no
C(12) C(11) H(10) 119.8 . . . no
C(11) C(12) C(13) 120.2(9) . . . yes
C(11) C(12) H(11) 119.9 . . . no
C(13) C(12) H(11) 119.9 . . . no
C(8) C(13) C(12) 119.6(9) . . . yes
C(8) C(13) H(12) 120.2 . . . no
C(12) C(13) H(12) 120.2 . . . no
P(2) C(14) C(15) 118.5(6) . . . yes
P(2) C(14) C(19) 121.4(6) . . . yes
C(15) C(14) C(19) 120.0(8) . . . yes
C(14) C(15) C(16) 120.4(8) . . . yes
C(14) C(15) H(13) 119.8 . . . no
C(16) C(15) H(13) 119.8 . . . no
C(15) C(16) C(17) 120.0(9) . . . yes
C(15) C(16) H(14) 120.0 . . . no
C(17) C(16) H(14) 120.0 . . . no
C(16) C(17) C(18) 120.0(9) . . . yes
C(16) C(17) H(15) 120.0 . . . no
C(18) C(17) H(15) 120.0 . . . no
C(17) C(18) C(19) 120.1(9) . . . yes
C(17) C(18) H(16) 119.9 . . . no
C(19) C(18) H(16) 119.9 . . . no
C(14) C(19) C(18) 119.3(8) . . . yes
C(14) C(19) H(17) 120.3 . . . no
C(18) C(19) H(17) 120.3 . . . no
P(2) C(20) C(21) 119.5(7) . . . yes
P(2) C(20) C(25) 121.5(7) . . . yes
C(21) C(20) C(25) 118.9(8) . . . yes
C(20) C(21) C(22) 120.2(8) . . . yes
C(20) C(21) H(18) 119.9 . . . no
C(22) C(21) H(18) 119.9 . . . no
C(21) C(22) C(23) 120.3(9) . . . yes
C(21) C(22) H(19) 119.9 . . . no
C(23) C(22) H(19) 119.9 . . . no
C(22) C(23) C(24) 119.9(9) . . . yes
C(22) C(23) H(20) 120.1 . . . no
C(24) C(23) H(20) 120.1 . . . no
C(23) C(24) C(25) 120.6(9) . . . yes
C(23) C(24) H(21) 119.7 . . . no
C(25) C(24) H(21) 119.7 . . . no
C(20) C(25) C(24) 120.1(8) . . . yes
C(20) C(25) H(22) 119.9 . . . no
C(24) C(25) H(22) 119.9 . . . no
Cl(1) C(26) Cl(1) 126.9(20) . . 3_666 no
Cl(1) C(26) Cl(2) 17.3(11) . . . no
Cl(1) C(26) Cl(2) 112.9(24) . . 3_666 no
Cl(1) C(26) Cl(3) 162.2(34) . . 3_666 no
Cl(1) C(26) C(26) 56.8(28) . . 3_666 no
Cl(1) C(26) Cl(2) 122.6(25) 3_666 . . no
Cl(1) C(26) Cl(2) 21.7(10) 3_666 . 3_666 no
Cl(1) C(26) Cl(3) 44.3(18) 3_666 . 3_666 no
Cl(1) C(26) C(26) 70.1(27) 3_666 . 3_666 no
Cl(2) C(26) Cl(2) 115.2(28) . . 3_666 no
Cl(2) C(26) Cl(3) 146.0(35) . . 3_666 no
Cl(2) C(26) C(26) 56.1(27) . . 3_666 no
Cl(2) C(26) Cl(3) 63.1(26) 3_666 . 3_666 no
Cl(2) C(26) C(26) 59.1(22) 3_666 . 3_666 no
Cl(3) C(26) C(26) 111.7(41) 3_666 . 3_666 no

loop_
_geom_bond_atom_site_label_1
_geom_bond_atom_site_label_2
_geom_bond_distance
_geom_bond_site_symmetry_1
_geom_bond_site_symmetry_2
_geom_bond_publ_flag
I(1) Pd(1) 2.6419(9) . . yes
I(2) Pd(1) 2.6006(9) . . yes
Pd(1) S(1) 2.331(2) . . yes
Pd(1) P(1) 2.243(2) . . yes
Cl(1) C(26) 1.86(5) . . yes
Cl(1) C(26) 1.65(4) . 3_666 yes
Cl(2) C(26) 1.50(4) . . yes
Cl(2) C(26) 1.45(4) . 3_666 yes
Cl(3) C(26) 1.08(4) . 3_666 yes
S(1) P(2) 2.007(3) . . yes
P(1) C(1) 1.860(8) . . yes
P(1) C(2) 1.815(8) . . yes
P(1) C(8) 1.805(8) . . yes
P(2) C(1) 1.814(8) . . yes
P(2) C(14) 1.799(8) . . yes
P(2) C(20) 1.802(8) . . yes
C(1) H(1) 0.98 . . no
C(1) H(2) 0.98 . . no
C(2) C(3) 1.397(10) . . yes
C(2) C(7) 1.373(10) . . yes
C(3) C(4) 1.348(11) . . yes
C(3) H(3) 0.98 . . no
C(4) C(5) 1.362(12) . . yes
C(4) H(4) 0.98 . . no
C(5) C(6) 1.381(12) . . yes
C(5) H(5) 0.98 . . no
C(6) C(7) 1.379(12) . . yes
C(6) H(6) 0.98 . . no
C(7) H(7) 0.98 . . no
C(8) C(9) 1.373(11) . . yes
C(8) C(13) 1.396(10) . . yes
C(9) C(10) 1.394(11) . . yes
C(9) H(8) 0.98 . . no
C(10) C(11) 1.367(13) . . yes
C(10) H(9) 0.98 . . no
C(11) C(12) 1.373(13) . . yes
C(11) H(10) 0.98 . . no
C(12) C(13) 1.395(11) . . yes
C(12) H(11) 0.98 . . no
C(13) H(12) 0.98 . . no
C(14) C(15) 1.370(10) . . yes
C(14) C(19) 1.393(10) . . yes
C(15) C(16) 1.383(12) . . yes
C(15) H(13) 0.98 . . no
C(16) C(17) 1.382(12) . . yes
C(16) H(14) 0.98 . . no
C(17) C(18) 1.373(12) . . yes
C(17) H(15) 0.98 . . no
C(18) C(19) 1.397(12) . . yes
C(18) H(16) 0.98 . . no
C(19) H(17) 0.98 . . no
C(20) C(21) 1.371(10) . . yes
C(20) C(25) 1.388(10) . . yes
C(21) C(22) 1.383(12) . . yes
C(21) H(18) 0.98 . . no
C(22) C(23) 1.370(13) . . yes
C(22) H(19) 0.98 . . no
C(23) C(24) 1.354(12) . . yes
C(23) H(20) 0.98 . . no
C(24) C(25) 1.378(10) . . yes
C(24) H(21) 0.98 . . no
C(25) H(22) 0.98 . . no
C(26) C(26) 1.58(7) . 3_666 yes

loop_
_geom_contact_atom_site_label_1
_geom_contact_atom_site_label_2
_geom_contact_distance
_geom_contact_site_symmetry_1
_geom_contact_site_symmetry_2
_geom_contact_publ_flag
I(1) C(12) 3.809(10) . 2_545 no
I(1) C(3) 3.921(9) . 2_445 no
I(1) C(15) 3.973(8) . 2_445 no
I(2) I(2) 3.9385(14) . 3_556 no
Cl(3) C(6) 3.45(2) . . no
C(12) C(17) 3.593(14) . 4 no
C(17) C(17) 3.37(2) . 3_565 no
I(1) H(3) 3.0899 . 2_445 no
I(1) H(13) 3.2442 . 2_445 no
I(2) H(14) 3.2054 . 2_445 no
Pd(1) H(10) 3.0803 . 1_455 no
Cl(1) H(12) 3.1820 . . no
Cl(1) H(4) 3.1926 . 1_655 no
Cl(1) H(18) 3.1955 . 2 no
Cl(2) H(4) 3.0177 . 1_655 no
Cl(3) H(6) 3.1263 . . no
Cl(3) H(18) 3.1732 . 2 no
Cl(3) H(4) 3.3931 . 3_566 no
S(1) H(20) 3.2168 . 1_455 no
S(1) H(21) 3.2849 . 1_455 no
C(2) H(19) 2.9408 . 2 no
C(3) H(19) 2.8459 . 2 no
C(3) H(11) 2.9669 . 1_455 no
C(15) H(9) 2.9367 . 2 no
C(16) H(7) 2.8718 . 4_454 no
C(17) H(15) 2.8816 . 3_565 no
C(26) H(4) 2.9332 . 1_655 no
H(3) H(11) 2.4718 . 1_455 no
H(4) H(11) 2.5535 . 1_455 no
H(7) H(14) 2.5873 . 4 no
H(8) Pd(1) 2.9549 . . no

loop_
_geom_torsion_atom_site_label_1
_geom_torsion_atom_site_label_2
_geom_torsion_atom_site_label_3
_geom_torsion_atom_site_label_4
_geom_torsion_site_symmetry_1
_geom_torsion_site_symmetry_2
_geom_torsion_site_symmetry_3
_geom_torsion_site_symmetry_4
_geom_torsion
_geom_torsion_publ_flag
I(1) Pd(1) S(1) P(2) . . . . -158.12(11) no
I(1) Pd(1) P(1) C(1) . . . . 95.3(19) no
I(1) Pd(1) P(1) C(2) . . . . -148.6(18) no
I(1) Pd(1) P(1) C(8) . . . . -20.0(19) no
I(2) Pd(1) S(1) P(2) . . . . 130.2(17) no
I(2) Pd(1) P(1) C(1) . . . . -171.7(3) no
I(2) Pd(1) P(1) C(2) . . . . -55.7(3) no
I(2) Pd(1) P(1) C(8) . . . . 73.0(3) no
Pd(1) S(1) P(2) C(1) . . . . -42.5(3) no
Pd(1) S(1) P(2) C(14) . . . . -162.0(3) no
Pd(1) S(1) P(2) C(20) . . . . 75.3(3) no
Pd(1) P(1) C(1) P(2) . . . . -33.9(4) no
Pd(1) P(1) C(2) C(3) . . . . -63.1(7) no
Pd(1) P(1) C(2) C(7) . . . . 114.6(8) no
Pd(1) P(1) C(8) C(9) . . . . -1.7(8) no
Pd(1) P(1) C(8) C(13) . . . . 176.0(6) no
S(1) Pd(1) P(1) C(1) . . . . 6.1(3) no
S(1) Pd(1) P(1) C(2) . . . . 122.1(3) no
S(1) Pd(1) P(1) C(8) . . . . -109.2(3) no
S(1) P(2) C(1) P(1) . . . . 50.1(4) no
S(1) P(2) C(14) C(15) . . . . 39.8(7) no
S(1) P(2) C(14) C(19) . . . . -136.6(7) no
S(1) P(2) C(20) C(21) . . . . 16.7(8) no
S(1) P(2) C(20) C(25) . . . . -163.9(6) no
P(1) Pd(1) S(1) P(2) . . . . 19.78(12) no
P(1) C(1) P(2) C(14) . . . . 168.9(4) no
P(1) C(1) P(2) C(20) . . . . -71.5(5) no
P(1) C(2) C(3) C(4) . . . . 178.7(8) no
P(1) C(2) C(7) C(6) . . . . -178.5(8) no
P(1) C(8) C(9) C(10) . . . . 176.9(7) no
P(1) C(8) C(13) C(12) . . . . -177.2(7) no
P(2) C(1) P(1) C(2) . . . . -158.6(4) no
P(2) C(1) P(1) C(8) . . . . 88.7(4) no
P(2) C(14) C(15) C(16) . . . . -177.6(7) no
P(2) C(14) C(19) C(18) . . . . 176.9(7) no
P(2) C(20) C(21) C(22) . . . . 179.4(7) no
P(2) C(20) C(25) C(24) . . . . 179.5(7) no
C(1) P(1) C(2) C(3) . . . . 56.2(7) no
C(1) P(1) C(2) C(7) . . . . -126.0(8) no
C(1) P(1) C(8) C(9) . . . . -120.3(7) no
C(1) P(1) C(8) C(13) . . . . 57.5(8) no
C(1) P(2) C(14) C(15) . . . . -77.1(7) no
C(1) P(2) C(14) C(19) . . . . 106.5(8) no
C(1) P(2) C(20) C(21) . . . . 133.8(7) no
C(1) P(2) C(20) C(25) . . . . -46.8(8) no
C(2) P(1) C(8) C(9) . . . . 131.1(7) no
C(2) P(1) C(8) C(13) . . . . -51.2(8) no
C(2) C(3) C(4) C(5) . . . . -0.1(16) no
C(2) C(7) C(6) C(5) . . . . -0.1(17) no
C(3) C(2) P(1) C(8) . . . . 165.1(7) no
C(3) C(2) C(7) C(6) . . . . -0.6(15) no
C(3) C(4) C(5) C(6) . . . . -0.7(17) no
C(4) C(3) C(2) C(7) . . . . 0.8(14) no
C(4) C(5) C(6) C(7) . . . . 0.8(17) no
C(7) C(2) P(1) C(8) . . . . -17.1(9) no
C(8) C(9) C(10) C(11) . . . . -0.4(15) no
C(8) C(13) C(12) C(11) . . . . 1.0(15) no
C(9) C(8) C(13) C(12) . . . . 0.6(13) no
C(9) C(10) C(11) C(12) . . . . 2.0(16) no
C(10) C(9) C(8) C(13) . . . . -0.9(13) no
C(10) C(11) C(12) C(13) . . . . -2.3(17) no
C(14) P(2) C(20) C(21) . . . . -105.9(7) no
C(14) P(2) C(20) C(25) . . . . 73.4(8) no
C(14) C(15) C(16) C(17) . . . . 2.8(14) no
C(14) C(19) C(18) C(17) . . . . -1.6(15) no
C(15) C(14) P(2) C(20) . . . . 164.6(7) no
C(15) C(14) C(19) C(18) . . . . 0.6(14) no
C(15) C(16) C(17) C(18) . . . . -3.7(15) no
C(16) C(15) C(14) C(19) . . . . -1.2(14) no
C(16) C(17) C(18) C(19) . . . . 3.2(16) no
C(19) C(14) P(2) C(20) . . . . -11.8(9) no
C(20) C(21) C(22) C(23) . . . . 1.9(14) no
C(20) C(25) C(24) C(23) . . . . 0.3(14) no
C(21) C(20) C(25) C(24) . . . . -1.1(13) no
C(21) C(22) C(23) C(24) . . . . -2.6(16) no
C(22) C(21) C(20) C(25) . . . . 0.0(13) no
C(22) C(23) C(24) C(25) . . . . 1.5(16) no
